data_4036221
loop_
_publ_author_name
'Ravi, Makthala'
'Chauhan, Parul'
'Kant, Ruchir'
'Shukla, Sanjeev K.'
'Yadav, Prem P.'

_publ_section_title
;
 Transition-Metal-Free C-3 Arylation of Quinoline-4-ones with
 Arylhydrazines.
;
_journal_issue 10
_journal_name_full 'The Journal of organic chemistry'
_journal_page_first 5369
_journal_page_last 5376
_journal_paper_doi 10.1021/acs.joc.5b00739
_journal_volume 80
_journal_year 2015
_chemical_compound_source 'see text'
_chemical_formula_moiety 'C21 H13 Cl F N O, C2 H6 O S'
_chemical_formula_sum 'C23 H19 Cl F N O2 S'
_chemical_formula_weight 427.91
_space_group_IT_number 2
_space_group_name_Hall '-P 1'
_space_group_name_H-M_alt 'P -1'
_symmetry_cell_setting triclinic
_symmetry_Int_Tables_number 2
_symmetry_space_group_name_Hall '-P 1'
_symmetry_space_group_name_H-M 'P -1'
_atom_sites_solution_hydrogens geom
_atom_sites_solution_primary direct
_atom_sites_solution_secondary difmap
_cell_angle_alpha 62.617(8)
_cell_angle_beta 79.921(11)
_cell_angle_gamma 66.237(9)
_cell_formula_units_Z 2
_cell_length_a 9.6390(14)
_cell_length_b 11.5016(15)
_cell_length_c 11.5355(17)
_cell_measurement_reflns_used 1463
_cell_measurement_temperature 293(2)
_cell_measurement_theta_max 25.4
_cell_measurement_theta_min 3.0
_cell_volume 1039.2(3)
_computing_cell_refinement
;
CrystalClear-SM Expert 2.1 b24 (Rigaku, 2012)
;
_computing_data_collection
;
CrystalClear-SM Expert 2.1 b24 (Rigaku, 2012)
;
_computing_data_reduction
;
CrystalClear-SM Expert 2.1 b24 (Rigaku, 2012)
;
_computing_molecular_graphics 'SHELXTL (Bruker, 1997)'
_computing_structure_refinement 'SHELXL-97 (Sheldrick, 1997)'
_computing_structure_solution 'SHELXS-97 (Sheldrick, 1990)'
_diffrn_ambient_temperature 293(2)
_diffrn_detector CCD
_diffrn_detector_area_resol_mean 28.5714
_diffrn_measured_fraction_theta_full 0.930
_diffrn_measured_fraction_theta_max 0.930
_diffrn_measurement_device
;
AFC12 (Right): Kappa 3 circle
;
_diffrn_measurement_device_type
;
Rigaku Saturn724+ (4x4 bin mode)
;
_diffrn_measurement_method 'profile data from \w-scans'
_diffrn_measurement_specimen_support Fiber
_diffrn_radiation_monochromator Confocal
_diffrn_radiation_type 'Mo K\a'
_diffrn_radiation_wavelength 0.71075
_diffrn_reflns_av_R_equivalents 0.0304
_diffrn_reflns_av_sigmaI/netI 0.0357
_diffrn_reflns_limit_h_max 7
_diffrn_reflns_limit_h_min -11
_diffrn_reflns_limit_k_max 13
_diffrn_reflns_limit_k_min -13
_diffrn_reflns_limit_l_max 13
_diffrn_reflns_limit_l_min -12
_diffrn_reflns_number 7127
_diffrn_reflns_theta_full 25.39
_diffrn_reflns_theta_max 25.39
_diffrn_reflns_theta_min 3.03
_diffrn_source MicroMax003_Mo
_diffrn_source_current 0.6
_diffrn_source_power 0.0
_diffrn_source_voltage 50.0
_exptl_absorpt_coefficient_mu 0.312
_exptl_absorpt_correction_T_max 0.932
_exptl_absorpt_correction_T_min 0.859
_exptl_absorpt_correction_type multi-scan
_exptl_absorpt_process_details 'REQAB (Rigaku, 1998)'
_exptl_crystal_colour Colorless
_exptl_crystal_density_diffrn 1.367
_exptl_crystal_density_method 'Not Measured'
_exptl_crystal_description Block
_exptl_crystal_F_000 444
_exptl_crystal_size_max 0.500
_exptl_crystal_size_mid 0.240
_exptl_crystal_size_min 0.230
_refine_diff_density_max 0.333
_refine_diff_density_min -0.256
_refine_diff_density_rms 0.041
_refine_ls_extinction_coef 0.000(4)
_refine_ls_extinction_expression Fc^*^=kFc[1+0.001xFc^2^\l^3^/sin(2\q)]^-1/4^
_refine_ls_extinction_method SHELXL
_refine_ls_goodness_of_fit_ref 1.058
_refine_ls_hydrogen_treatment mixed
_refine_ls_matrix_type full
_refine_ls_number_parameters 265
_refine_ls_number_reflns 3559
_refine_ls_number_restraints 0
_refine_ls_restrained_S_all 1.058
_refine_ls_R_factor_all 0.0512
_refine_ls_R_factor_gt 0.0421
_refine_ls_shift/su_max 1.833
_refine_ls_shift/su_mean 0.007
_refine_ls_structure_factor_coef Fsqd
_refine_ls_weighting_details 'calc w=1/[\s^2^(Fo^2^)+(0.0752P)^2^+0.0000P] where P=(Fo^2^+2Fc^2^)/3'
_refine_ls_weighting_scheme calc
_refine_ls_wR_factor_gt 0.1223
_refine_ls_wR_factor_ref 0.1279
_reflns_number_gt 2805
_reflns_number_total 3559
_reflns_threshold_expression >2sigma(I)
_cod_data_source_file jo5b00739_si_002.cif
_cod_data_source_block xxx
_cod_depositor_comments
;
The following automatic conversions were performed:

data item '_exptl_absorpt_correction_type' value 'Multi-scan' was
changed to 'multi-scan' in accordance with the
/home/saulius/struct/COD-crude-data/automatic-downloads/DataCite-retrospective/ACS/depositions/lib/dictionaries/cif_core.dic
dictionary named 'cif_core.dic' version 2.4.2 last updated on
2011-04-26.

data item '_symmetry_cell_setting' value 'Triclinic' was changed to
'triclinic' in accordance with the
/home/saulius/struct/COD-crude-data/automatic-downloads/DataCite-retrospective/ACS/depositions/lib/dictionaries/cif_core.dic
dictionary named 'cif_core.dic' version 2.4.2 last updated on
2011-04-26.

Automatic conversion script
Id: cif_fix_values 6909 2019-04-08 15:41:33Z antanas 
;
_cod_database_code 4036221

loop_
_symmetry_equiv_pos_site_id
_symmetry_equiv_pos_as_xyz
1 x,y,z
2 -x,-y,-z

loop_
_atom_site_aniso_label
_atom_site_aniso_U_11
_atom_site_aniso_U_22
_atom_site_aniso_U_33
_atom_site_aniso_U_23
_atom_site_aniso_U_13
_atom_site_aniso_U_12
Cl1 0.0824(4) 0.0912(5) 0.0672(4) -0.0437(3) 0.0422(3) -0.0384(4)
F1 0.1018(12) 0.0550(9) 0.0920(11) -0.0026(8) -0.0136(9) -0.0124(9)
O1 0.0769(10) 0.0468(8) 0.0647(10) -0.0326(7) 0.0299(8) -0.0188(8)
N1 0.0468(9) 0.0370(8) 0.0425(9) -0.0187(7) 0.0093(7) -0.0100(7)
C1 0.0473(11) 0.0536(11) 0.0439(11) -0.0236(9) 0.0088(8) -0.0174(9)
C2 0.0562(12) 0.0632(13) 0.0428(11) -0.0193(10) 0.0124(9) -0.0266(11)
C3 0.0615(13) 0.0477(11) 0.0488(12) -0.0105(9) 0.0047(10) -0.0226(10)
C4 0.0539(11) 0.0408(10) 0.0476(11) -0.0147(8) 0.0035(9) -0.0123(9)
C5 0.0407(9) 0.0443(10) 0.0368(9) -0.0171(8) 0.0021(7) -0.0143(8)
C6 0.0407(9) 0.0409(9) 0.0379(9) -0.0185(8) 0.0037(7) -0.0144(8)
C7 0.0422(9) 0.0416(10) 0.0409(10) -0.0210(8) 0.0065(8) -0.0156(8)
C8 0.0478(10) 0.0426(10) 0.0458(10) -0.0234(8) 0.0086(8) -0.0152(9)
C9 0.0428(9) 0.0451(10) 0.0374(9) -0.0198(8) 0.0042(8) -0.0173(8)
C10 0.0522(11) 0.0430(10) 0.0448(10) -0.0256(8) 0.0135(8) -0.0203(9)
C11 0.0591(12) 0.0611(13) 0.0622(13) -0.0308(10) 0.0114(10) -0.0307(11)
C12 0.0885(18) 0.0775(16) 0.0754(16) -0.0377(13) 0.0244(14) -0.0579(15)
C13 0.109(2) 0.0524(13) 0.0593(14) -0.0194(11) 0.0173(14) -0.0440(15)
C14 0.0764(15) 0.0439(11) 0.0515(13) -0.0143(9) 0.0041(11) -0.0169(11)
C15 0.0539(11) 0.0462(11) 0.0512(11) -0.0188(9) 0.0069(9) -0.0192(10)
C16 0.0428(10) 0.0381(9) 0.0419(10) -0.0213(8) 0.0077(8) -0.0151(8)
C17 0.0465(11) 0.0543(12) 0.0445(11) -0.0217(9) 0.0042(8) -0.0157(9)
C18 0.0400(10) 0.0598(12) 0.0605(13) -0.0285(10) 0.0116(9) -0.0155(9)
C19 0.0579(12) 0.0497(11) 0.0496(11) -0.0285(9) 0.0213(9) -0.0261(10)
C20 0.0621(13) 0.0488(11) 0.0390(10) -0.0182(8) 0.0065(9) -0.0190(10)
C21 0.0453(10) 0.0467(11) 0.0446(11) -0.0210(9) 0.0035(8) -0.0133(9)
S1 0.0610(4) 0.0458(3) 0.0637(4) -0.0272(3) 0.0014(3) -0.0061(3)
O2 0.0563(9) 0.0523(9) 0.0956(13) -0.0290(9) 0.0040(9) 0.0008(8)
C22 0.0730(16) 0.0710(16) 0.0627(15) -0.0183(12) 0.0077(12) -0.0146(13)
C23 0.0645(14) 0.0582(14) 0.0807(17) -0.0276(12) 0.0190(12) -0.0127(12)

loop_
_atom_site_label
_atom_site_type_symbol
_atom_site_thermal_displace_type
_atom_site_fract_x
_atom_site_fract_y
_atom_site_fract_z
_atom_site_occupancy
_atom_site_U_iso_or_equiv
_atom_site_calc_flag
_atom_site_refinement_flags
Cl1 Cl Uani 0.79747(8) 0.58641(8) 0.35479(6) 1.000 0.0800(3) . .
F1 F Uani -0.0185(2) 1.17869(15) 0.51979(16) 1.000 0.0989(6) . .
O1 O Uani 0.07685(18) 0.78462(15) 0.94436(15) 1.000 0.0648(5) . .
N1 N Uani 0.37569(18) 0.44709(16) 0.88761(15) 1.000 0.0447(5) . .
C1 C Uani 0.0812(2) 0.5127(2) 1.12251(19) 1.000 0.0488(6) . .
C2 C Uani 0.0906(2) 0.3783(2) 1.2061(2) 1.000 0.0556(7) . .
C3 C Uani 0.1967(2) 0.2653(2) 1.1845(2) 1.000 0.0567(7) . .
C4 C Uani 0.2921(2) 0.2863(2) 1.08045(19) 1.000 0.0515(6) . .
C5 C Uani 0.2826(2) 0.4237(2) 0.99447(17) 1.000 0.0415(5) . .
C6 C Uani 0.3665(2) 0.57867(19) 0.79840(17) 1.000 0.0399(5) . .
C7 C Uani 0.2652(2) 0.69645(19) 0.81283(18) 1.000 0.0410(6) . .
C8 C Uani 0.1659(2) 0.6820(2) 0.92462(19) 1.000 0.0453(6) . .
C9 C Uani 0.1766(2) 0.5385(2) 1.01489(17) 1.000 0.0411(5) . .
C10 C Uani 0.2586(2) 0.8410(2) 0.72115(18) 1.000 0.0448(6) . .
C11 C Uani 0.3835(3) 0.8796(2) 0.7003(2) 1.000 0.0576(7) . .
C12 C Uani 0.3726(3) 1.0164(3) 0.6198(3) 1.000 0.0722(10) . .
C13 C Uani 0.2377(3) 1.1184(3) 0.5579(2) 1.000 0.0728(9) . .
C14 C Uani 0.1165(3) 1.0786(2) 0.5788(2) 1.000 0.0623(8) . .
C15 C Uani 0.1223(2) 0.9441(2) 0.6580(2) 1.000 0.0520(6) . .
C16 C Uani 0.4727(2) 0.58241(19) 0.68763(18) 1.000 0.0402(6) . .
C17 C Uani 0.6265(2) 0.5035(2) 0.71099(19) 1.000 0.0498(7) . .
C18 C Uani 0.7266(2) 0.5048(2) 0.6089(2) 1.000 0.0550(7) . .
C19 C Uani 0.6723(2) 0.5848(2) 0.4837(2) 1.000 0.0502(7) . .
C20 C Uani 0.5201(2) 0.6647(2) 0.45659(19) 1.000 0.0517(7) . .
C21 C Uani 0.4213(2) 0.6634(2) 0.55907(18) 1.000 0.0467(6) . .
S1 S Uani 0.30534(7) 0.94133(6) 0.10750(6) 1.000 0.0603(2) . .
O2 O Uani 0.44438(18) 0.81690(17) 0.11494(19) 1.000 0.0772(6) . .
C22 C Uani 0.2536(3) 1.0489(3) -0.0590(2) 1.000 0.0786(9) . .
C23 C Uani 0.1513(3) 0.8833(3) 0.1571(3) 1.000 0.0749(9) . .
H1 H Uiso 0.01030 0.58800 1.13750 1.000 0.0590 calc R
H1A H Uiso 0.44210 0.37580 0.87700 1.000 0.0540 calc R
H2 H Uiso 0.02630 0.36260 1.27720 1.000 0.0670 calc R
H3 H Uiso 0.20280 0.17420 1.24160 1.000 0.0680 calc R
H4 H Uiso 0.36270 0.21010 1.06690 1.000 0.0620 calc R
H11 H Uiso 0.47550 0.81230 0.74120 1.000 0.0690 calc R
H12 H Uiso 0.45740 1.04010 0.60720 1.000 0.0870 calc R
H13 H Uiso 0.22970 1.21080 0.50400 1.000 0.0880 calc R
H15 H Uiso 0.03670 0.92190 0.66940 1.000 0.0620 calc R
H17 H Uiso 0.66290 0.44890 0.79650 1.000 0.0600 calc R
H18 H Uiso 0.82960 0.45180 0.62550 1.000 0.0660 calc R
H20 H Uiso 0.48470 0.71860 0.37070 1.000 0.0620 calc R
H21 H Uiso 0.31870 0.71770 0.54170 1.000 0.0560 calc R
H22A H Uiso 0.32690 1.09140 -0.10290 1.000 0.1180 calc R
H22B H Uiso 0.15550 1.12110 -0.06630 1.000 0.1180 calc R
H22C H Uiso 0.25010 0.99240 -0.09830 1.000 0.1180 calc R
H23A H Uiso 0.14900 0.83720 0.10650 1.000 0.1120 calc R
H23B H Uiso 0.05830 0.96270 0.14380 1.000 0.1120 calc R
H23C H Uiso 0.16310 0.81840 0.24790 1.000 0.1120 calc R

loop_
_atom_type_symbol
_atom_type_description
_atom_type_scat_dispersion_real
_atom_type_scat_dispersion_imag
_atom_type_scat_source
S S 0.1246 0.1234 'International Tables Vol C Tables 4.2.6.8 and 6.1.1.4'
O O 0.0106 0.0060 'International Tables Vol C Tables 4.2.6.8 and 6.1.1.4'
N N 0.0061 0.0033 'International Tables Vol C Tables 4.2.6.8 and 6.1.1.4'
F F 0.0171 0.0103 'International Tables Vol C Tables 4.2.6.8 and 6.1.1.4'
Cl Cl 0.1484 0.1585 'International Tables Vol C Tables 4.2.6.8 and 6.1.1.4'
H H 0.0000 0.0000 'International Tables Vol C Tables 4.2.6.8 and 6.1.1.4'
C C 0.0033 0.0016 'International Tables Vol C Tables 4.2.6.8 and 6.1.1.4'

loop_
_geom_angle_atom_site_label_1
_geom_angle_atom_site_label_2
_geom_angle_atom_site_label_3
_geom_angle
_geom_angle_publ_flag
O2 S1 C22 107.48(13) yes
O2 S1 C23 107.19(14) yes
C22 S1 C23 97.84(15) yes
C5 N1 C6 122.47(19) yes
C6 N1 H1A 119.00 no
C5 N1 H1A 119.00 no
C2 C1 C9 121.0(2) no
C1 C2 C3 119.8(2) no
C2 C3 C4 121.0(2) no
C3 C4 C5 119.4(2) no
N1 C5 C4 120.2(2) yes
N1 C5 C9 119.43(18) yes
C4 C5 C9 120.32(18) no
N1 C6 C7 121.15(18) yes
C7 C6 C16 124.37(18) no
N1 C6 C16 114.49(18) yes
C6 C7 C8 120.31(19) no
C8 C7 C10 117.23(19) no
C6 C7 C10 122.37(18) no
C7 C8 C9 116.25(19) no
O1 C8 C7 122.6(2) yes
O1 C8 C9 121.13(19) yes
C1 C9 C5 118.54(19) no
C5 C9 C8 120.34(18) no
C1 C9 C8 121.1(2) no
C11 C10 C15 118.2(2) no
C7 C10 C11 121.86(19) no
C7 C10 C15 119.86(19) no
C10 C11 C12 120.9(3) no
C11 C12 C13 120.9(3) no
C12 C13 C14 117.5(3) no
F1 C14 C13 118.3(2) yes
C13 C14 C15 123.5(2) no
F1 C14 C15 118.2(2) yes
C10 C15 C14 119.0(2) no
C6 C16 C21 121.30(19) no
C17 C16 C21 118.39(19) no
C6 C16 C17 120.32(17) no
C16 C17 C18 121.00(18) no
C17 C18 C19 119.2(2) no
Cl1 C19 C20 119.07(16) yes
C18 C19 C20 121.5(2) no
Cl1 C19 C18 119.41(17) yes
C19 C20 C21 118.89(19) no
C16 C21 C20 121.1(2) no
C2 C1 H1 120.00 no
C9 C1 H1 120.00 no
C1 C2 H2 120.00 no
C3 C2 H2 120.00 no
C4 C3 H3 120.00 no
C2 C3 H3 120.00 no
C3 C4 H4 120.00 no
C5 C4 H4 120.00 no
C10 C11 H11 120.00 no
C12 C11 H11 120.00 no
C13 C12 H12 120.00 no
C11 C12 H12 120.00 no
C14 C13 H13 121.00 no
C12 C13 H13 121.00 no
C10 C15 H15 121.00 no
C14 C15 H15 120.00 no
C16 C17 H17 120.00 no
C18 C17 H17 119.00 no
C19 C18 H18 120.00 no
C17 C18 H18 120.00 no
C19 C20 H20 121.00 no
C21 C20 H20 121.00 no
C16 C21 H21 119.00 no
C20 C21 H21 119.00 no
S1 C22 H22A 110.00 no
S1 C22 H22B 110.00 no
S1 C22 H22C 109.00 no
H22A C22 H22B 110.00 no
H22A C22 H22C 109.00 no
H22B C22 H22C 109.00 no
S1 C23 H23A 109.00 no
S1 C23 H23B 109.00 no
S1 C23 H23C 109.00 no
H23A C23 H23B 109.00 no
H23A C23 H23C 109.00 no
H23B C23 H23C 110.00 no

loop_
_geom_bond_atom_site_label_1
_geom_bond_atom_site_label_2
_geom_bond_distance
_geom_bond_publ_flag
Cl1 C19 1.741(2) yes
S1 C22 1.767(2) yes
S1 C23 1.769(3) yes
S1 O2 1.494(2) yes
F1 C14 1.365(3) yes
O1 C8 1.243(3) yes
N1 C5 1.378(3) yes
N1 C6 1.360(3) yes
N1 H1A 0.8600 no
C1 C2 1.369(3) no
C1 C9 1.399(3) no
C2 C3 1.391(3) no
C3 C4 1.368(3) no
C4 C5 1.401(3) no
C5 C9 1.399(3) no
C6 C16 1.487(3) no
C6 C7 1.379(3) no
C7 C8 1.451(3) no
C7 C10 1.486(3) no
C8 C9 1.462(3) no
C10 C15 1.396(3) no
C10 C11 1.391(4) no
C11 C12 1.381(4) no
C12 C13 1.379(4) no
C13 C14 1.365(4) no
C14 C15 1.371(3) no
C16 C21 1.388(3) no
C16 C17 1.387(3) no
C17 C18 1.384(3) no
C18 C19 1.364(3) no
C19 C20 1.380(3) no
C20 C21 1.381(3) no
C1 H1 0.9300 no
C2 H2 0.9300 no
C3 H3 0.9300 no
C4 H4 0.9300 no
C11 H11 0.9300 no
C12 H12 0.9300 no
C13 H13 0.9300 no
C15 H15 0.9300 no
C17 H17 0.9300 no
C18 H18 0.9300 no
C20 H20 0.9300 no
C21 H21 0.9300 no
C22 H22A 0.9600 no
C22 H22B 0.9600 no
C22 H22C 0.9600 no
C23 H23A 0.9600 no
C23 H23B 0.9600 no
C23 H23C 0.9600 no

loop_
_geom_contact_atom_site_label_1
_geom_contact_atom_site_label_2
_geom_contact_distance
_geom_contact_site_symmetry_2
_geom_contact_publ_flag
Cl1 C1 3.610(2) 1_654 no
Cl1 C2 3.645(2) 1_654 no
Cl1 H1 2.9500 1_654 no
Cl1 H2 3.0200 1_654 no
S1 H20 3.1400 . no
S1 H4 3.1700 1_564 no
F1 H21 2.7300 2_576 no
F1 H2 2.7100 1_564 no
F1 H23C 2.8000 2_576 no
O1 C22 3.391(4) 2_576 no
O1 C23 3.288(4) 2_576 no
O1 C23 3.415(4) 1_556 no
O1 C15 3.006(3) . no
O2 C4 3.312(3) 2_666 no
O2 N1 2.837(3) 2_666 no
O1 H23A 2.4900 1_556 no
O1 H23B 2.4200 2_576 no
O1 H1 2.5500 . no
O1 H15 2.8300 . no
O1 H22B 2.5500 2_576 no
O2 H20 2.6700 . no
O2 H4 2.5900 2_666 no
O2 H1A 2.0000 2_666 no
O2 H22A 2.7600 2_675 no
N1 O2 2.837(3) 2_666 no
N1 H17 2.7900 . no
C1 C9 3.529(3) 2_567 no
C1 C17 3.578(3) 2_667 no
C1 Cl1 3.610(2) 1_456 no
C2 Cl1 3.645(2) 1_456 no
C2 C8 3.538(3) 2_567 no
C2 C9 3.481(3) 2_567 no
C4 O2 3.312(3) 2_666 no
C8 C2 3.538(3) 2_567 no
C9 C1 3.529(3) 2_567 no
C9 C2 3.481(3) 2_567 no
C10 C21 3.168(3) . no
C11 C16 3.239(3) . no
C11 C21 3.429(3) . no
C12 C12 3.413(5) 2_676 no
C15 O1 3.006(3) . no
C16 C11 3.239(3) . no
C17 C1 3.578(3) 2_667 no
C19 C21 3.568(3) 2_666 no
C21 C11 3.429(3) . no
C21 C10 3.168(3) . no
C21 C19 3.568(3) 2_666 no
C22 O1 3.391(4) 2_576 no
C23 O1 3.415(4) 1_554 no
C23 O1 3.288(4) 2_576 no
C1 H17 3.0400 2_667 no
C3 H11 3.0800 2_667 no
C4 H11 2.8200 2_667 no
C6 H11 3.0300 . no
C7 H21 2.9900 . no
C8 H15 2.9800 . no
C9 H17 2.9700 2_667 no
C10 H21 2.8700 . no
C11 H22C 3.0200 1_556 no
C12 H12 3.0300 2_676 no
C15 H23B 2.9600 2_576 no
C16 H11 2.9900 . no
C17 H1A 2.7000 . no
C18 H13 3.0900 2_676 no
C18 H23C 3.0800 2_666 no
C19 H13 2.9300 2_676 no
H1 O1 2.5500 . no
H1 Cl1 2.9500 1_456 no
H1A H17 2.4800 . no
H1A C17 2.7000 . no
H1A H4 2.4000 . no
H1A O2 2.0000 2_666 no
H2 F1 2.7100 1_546 no
H2 Cl1 3.0200 1_456 no
H4 O2 2.5900 2_666 no
H4 H1A 2.4000 . no
H4 S1 3.1700 1_546 no
H11 C16 2.9900 . no
H11 C3 3.0800 2_667 no
H11 C6 3.0300 . no
H11 C4 2.8200 2_667 no
H12 C12 3.0300 2_676 no
H13 C19 2.9300 2_676 no
H13 C18 3.0900 2_676 no
H15 O1 2.8300 . no
H15 C8 2.9800 . no
H17 N1 2.7900 . no
H17 C9 2.9700 2_667 no
H17 H1A 2.4800 . no
H17 C1 3.0400 2_667 no
H20 O2 2.6700 . no
H20 S1 3.1400 . no
H21 C10 2.8700 . no
H21 F1 2.7300 2_576 no
H21 C7 2.9900 . no
H22A O2 2.7600 2_675 no
H22B H23B 2.5700 . no
H22B O1 2.5500 2_576 no
H22C C11 3.0200 1_554 no
H22C H23A 2.5400 . no
H23A O1 2.4900 1_554 no
H23A H22C 2.5400 . no
H23B H22B 2.5700 . no
H23B O1 2.4200 2_576 no
H23B C15 2.9600 2_576 no
H23C F1 2.8000 2_576 no
H23C C18 3.0800 2_666 no

loop_
_geom_hbond_atom_site_label_D
_geom_hbond_atom_site_label_H
_geom_hbond_atom_site_label_A
_geom_hbond_distance_DH
_geom_hbond_distance_HA
_geom_hbond_distance_DA
_geom_hbond_angle_DHA
_geom_hbond_site_symmetry_A
_geom_hbond_publ_flag
N1 H1A O2 0.8600 2.0000 2.837(3) 163.00 2_666 yes
C4 H4 O2 0.9300 2.5900 3.312(3) 135.00 2_666 yes
C22 H22B O1 0.9600 2.5500 3.391(4) 146.00 2_576 yes
C23 H23A O1 0.9600 2.4900 3.415(4) 163.00 1_554 yes
C23 H23B O1 0.9600 2.4200 3.288(4) 150.00 2_576 yes

loop_
_geom_torsion_atom_site_label_1
_geom_torsion_atom_site_label_2
_geom_torsion_atom_site_label_3
_geom_torsion_atom_site_label_4
_geom_torsion
_geom_torsion_publ_flag
C6 N1 C5 C4 177.2(2) no
C6 N1 C5 C9 -1.6(3) no
C5 N1 C6 C7 1.9(3) no
C5 N1 C6 C16 -177.93(18) no
C2 C1 C9 C8 179.4(2) no
C2 C1 C9 C5 -0.2(3) no
C9 C1 C2 C3 0.3(3) no
C1 C2 C3 C4 -0.1(3) no
C2 C3 C4 C5 0.0(3) no
C3 C4 C5 C9 0.1(3) no
C3 C4 C5 N1 -178.7(2) no
N1 C5 C9 C1 178.78(19) no
C4 C5 C9 C8 -179.55(19) no
N1 C5 C9 C8 -0.8(3) no
C4 C5 C9 C1 0.0(3) no
N1 C6 C7 C8 0.1(3) no
N1 C6 C7 C10 176.43(19) no
C16 C6 C7 C8 180.0(2) no
C16 C6 C7 C10 -3.7(3) no
N1 C6 C16 C17 -52.9(3) no
N1 C6 C16 C21 126.7(2) no
C7 C6 C16 C17 127.3(2) no
C7 C6 C16 C21 -53.2(3) no
C6 C7 C8 O1 177.2(2) no
C6 C7 C8 C9 -2.3(3) no
C10 C7 C8 O1 0.8(3) no
C10 C7 C8 C9 -178.80(18) no
C6 C7 C10 C11 -58.8(3) no
C6 C7 C10 C15 124.3(2) no
C8 C7 C10 C11 117.6(2) no
C8 C7 C10 C15 -59.3(3) no
O1 C8 C9 C1 3.5(3) no
O1 C8 C9 C5 -176.9(2) no
C7 C8 C9 C1 -176.92(19) no
C7 C8 C9 C5 2.6(3) no
C7 C10 C11 C12 -176.7(2) no
C15 C10 C11 C12 0.3(3) no
C7 C10 C15 C14 176.79(19) no
C11 C10 C15 C14 -0.2(3) no
C10 C11 C12 C13 0.0(4) no
C11 C12 C13 C14 -0.4(4) no
C12 C13 C14 F1 179.1(2) no
C12 C13 C14 C15 0.4(4) no
F1 C14 C15 C10 -178.77(19) no
C13 C14 C15 C10 -0.1(3) no
C6 C16 C17 C18 179.4(2) no
C21 C16 C17 C18 -0.2(3) no
C6 C16 C21 C20 -178.9(2) no
C17 C16 C21 C20 0.6(3) no
C16 C17 C18 C19 -0.2(4) no
C17 C18 C19 Cl1 -179.75(18) no
C17 C18 C19 C20 0.2(4) no
Cl1 C19 C20 C21 -179.84(18) no
C18 C19 C20 C21 0.2(4) no
C19 C20 C21 C16 -0.6(3) no
